data_7026599
loop_
_publ_author_name
'Ling, Yun'
'Liao, Teng-Biao'
'Chen, Zhen-Xia'
'Zhou, Ya-Ming'
'Weng, Lin-Hong'

_publ_section_title
;
 Systematic exploration of a rutile-type zinc(II)-phosphonocarboxylate
 open framework: the factors that influence the structure.
;
_journal_issue 44
_journal_name_full 'Dalton transactions (Cambridge, England : 2003)'
_journal_page_first 10712
_journal_page_last 10718
_journal_paper_doi 10.1039/c0dt00525h
_journal_volume 39
_journal_year 2010
_chemical_formula_sum 'C14 H27 N4 O10 P Zn2'
_chemical_formula_weight 573.11
_chemical_name_systematic
;
?
;
_space_group_IT_number 14
_symmetry_cell_setting monoclinic
_symmetry_space_group_name_Hall '-P 2ybc'
_symmetry_space_group_name_H-M 'P 1 21/c 1'
_atom_sites_solution_hydrogens geom
_atom_sites_solution_primary direct
_atom_sites_solution_secondary difmap
_audit_creation_method SHELXL-97
_cell_angle_alpha 90.00
_cell_angle_beta 125.244(12)
_cell_angle_gamma 90.00
_cell_formula_units_Z 4
_cell_length_a 9.866(3)
_cell_length_b 15.449(5)
_cell_length_c 17.097(4)
_cell_measurement_temperature 293(2)
_cell_volume 2128.3(11)
_computing_cell_refinement 'Bruker SMART'
_computing_data_collection 'Bruker SMART'
_computing_data_reduction 'Bruker SAINT'
_computing_molecular_graphics 'Bruker SHELXTL'
_computing_publication_material 'Bruker SHELXTL'
_computing_structure_refinement 'SHELXL-97 (Sheldrick, 1997)'
_computing_structure_solution 'SHELXS-97 (Sheldrick, 1990)'
_diffrn_ambient_temperature 293(2)
_diffrn_measured_fraction_theta_full 0.996
_diffrn_measured_fraction_theta_max 0.996
_diffrn_measurement_device_type 'CCD area detector'
_diffrn_measurement_method 'phi and omega scans'
_diffrn_radiation_monochromator graphite
_diffrn_radiation_source 'fine-focus sealed tube'
_diffrn_radiation_type MoK\a
_diffrn_radiation_wavelength 0.71073
_diffrn_reflns_av_R_equivalents 0.0894
_diffrn_reflns_av_sigmaI/netI 0.0862
_diffrn_reflns_limit_h_max 9
_diffrn_reflns_limit_h_min -11
_diffrn_reflns_limit_k_max 18
_diffrn_reflns_limit_k_min -17
_diffrn_reflns_limit_l_max 20
_diffrn_reflns_limit_l_min -12
_diffrn_reflns_number 8819
_diffrn_reflns_theta_full 25.20
_diffrn_reflns_theta_max 25.20
_diffrn_reflns_theta_min 1.97
_exptl_absorpt_coefficient_mu 2.389
_exptl_absorpt_correction_T_max 1.00000
_exptl_absorpt_correction_T_min 0.61200
_exptl_absorpt_correction_type multi-scan
_exptl_absorpt_process_details SADABS
_exptl_crystal_colour colorless
_exptl_crystal_density_diffrn 1.789
_exptl_crystal_density_method 'not measured'
_exptl_crystal_description block
_exptl_crystal_F_000 1176
_exptl_crystal_size_max 0.21
_exptl_crystal_size_mid 0.18
_exptl_crystal_size_min 0.17
_refine_diff_density_max 0.887
_refine_diff_density_min -0.700
_refine_diff_density_rms 0.145
_refine_ls_extinction_method none
_refine_ls_goodness_of_fit_ref 0.943
_refine_ls_hydrogen_treatment constr
_refine_ls_matrix_type full
_refine_ls_number_parameters 280
_refine_ls_number_reflns 3815
_refine_ls_number_restraints 0
_refine_ls_restrained_S_all 0.943
_refine_ls_R_factor_all 0.0547
_refine_ls_R_factor_gt 0.0456
_refine_ls_shift/su_max 0.001
_refine_ls_shift/su_mean 0.000
_refine_ls_structure_factor_coef Fsqd
_refine_ls_weighting_details 'calc w=1/[\s^2^(Fo^2^)+(0.0519P)^2^+0.0000P] where P=(Fo^2^+2Fc^2^)/3'
_refine_ls_weighting_scheme calc
_refine_ls_wR_factor_gt 0.1022
_refine_ls_wR_factor_ref 0.1046
_reflns_number_gt 3021
_reflns_number_total 3815
_reflns_threshold_expression >2sigma(I)
_cod_data_source_file c0dt00525h.txt
_cod_data_source_block 5
_cod_depositor_comments
;
The following automatic conversions were performed:

'_symmetry_cell_setting' value 'Monoclinic' changed to 'monoclinic'
according to /home/saulius/struct/CIF-dictionaries/cif_core.dic
dictionary named 'cif_core.dic' version 2.4.2 from 2011-04-26.

Automatic conversion script
Id: cif_fix_values 1891 2012-01-12 08:04:46Z andrius 
;
_cod_original_sg_symbol_H-M P21/c
_cod_database_code 7026599

loop_
_symmetry_equiv_pos_as_xyz
'x, y, z'
'-x, y+1/2, -z+1/2'
'-x, -y, -z'
'x, -y-1/2, z-1/2'

loop_
_atom_site_label
_atom_site_type_symbol
_atom_site_fract_x
_atom_site_fract_y
_atom_site_fract_z
_atom_site_U_iso_or_equiv
_atom_site_adp_type
_atom_site_occupancy
_atom_site_symmetry_multiplicity
_atom_site_calc_flag
_atom_site_refinement_flags
Zn1 Zn 0.69312(5) 0.59772(3) 0.59591(3) 0.01617(14) Uani 1 1 d .
Zn2 Zn 0.34596(6) 0.63746(3) 0.26369(3) 0.02089(15) Uani 1 1 d .
P1 P 0.30999(12) 0.60532(6) 0.42909(7) 0.0153(2) Uani 1 1 d .
O1 O 0.4521(3) 0.59261(17) 0.53454(19) 0.0210(6) Uani 1 1 d .
O2 O 0.2452(3) 0.52180(17) 0.37130(18) 0.0222(6) Uani 1 1 d .
O3 O 0.3551(3) 0.67090(17) 0.38097(19) 0.0225(6) Uani 1 1 d .
O4 O 0.0343(4) 0.6197(2) 0.6318(2) 0.0395(8) Uani 1 1 d .
O5 O -0.2341(3) 0.63788(19) 0.5156(2) 0.0236(6) Uani 1 1 d .
O6 O -0.2200(4) 0.89422(19) 0.3033(2) 0.0320(7) Uani 1 1 d .
O7 O -0.2051(3) 0.81604(19) 0.19887(19) 0.0266(7) Uani 1 1 d .
N1 N 0.3752(4) 0.6180(2) 0.1421(2) 0.0246(8) Uani 1 1 d .
N2 N 0.1212(4) 0.5820(2) 0.1672(3) 0.0314(9) Uani 1 1 d .
H2A H 0.1211 0.5242 0.1719 0.038 Uiso 1 1 d R
H2B H 0.0414 0.6068 0.1697 0.038 Uiso 1 1 d R
N3 N 0.3576(4) 0.7665(2) 0.2310(2) 0.0291(8) Uani 1 1 d .
H3A H 0.4139 0.7912 0.2892 0.035 Uiso 1 1 d R
H3B H 0.2596 0.7927 0.1901 0.035 Uiso 1 1 d R
N4 N 0.5417(4) 0.5506(2) 0.3286(2) 0.0261(8) Uani 1 1 d .
H4A H 0.6386 0.5755 0.3740 0.031 Uiso 1 1 d R
H4B H 0.5313 0.5129 0.3646 0.031 Uiso 1 1 d R
C1 C 0.1364(4) 0.6519(2) 0.4242(3) 0.0160(8) Uani 1 1 d .
C2 C 0.0920(4) 0.6260(2) 0.4843(3) 0.0170(8) Uani 1 1 d .
H2 H 0.1514 0.5818 0.5282 0.020 Uiso 1 1 calc R
C3 C -0.0396(5) 0.6648(3) 0.4804(3) 0.0196(8) Uani 1 1 d .
C4 C -0.1289(5) 0.7310(2) 0.4135(3) 0.0192(8) Uani 1 1 d .
H4 H -0.2162 0.7579 0.4104 0.023 Uiso 1 1 calc R
C5 C -0.0872(4) 0.7567(2) 0.3517(2) 0.0161(8) Uani 1 1 d .
C6 C 0.0434(5) 0.7161(2) 0.3565(3) 0.0183(8) Uani 1 1 d .
H6 H 0.0690 0.7321 0.3140 0.022 Uiso 1 1 calc R
C7 C -0.0807(5) 0.6385(3) 0.5496(3) 0.0205(9) Uani 1 1 d .
C8 C -0.1774(5) 0.8296(3) 0.2806(3) 0.0193(9) Uani 1 1 d .
C9 C 0.4451(5) 0.7701(3) 0.1854(3) 0.0317(10) Uani 1 1 d .
H9A H 0.5622 0.7587 0.2327 0.038 Uiso 1 1 calc R
H9B H 0.4343 0.8276 0.1595 0.038 Uiso 1 1 calc R
C10 C 0.3757(6) 0.7047(3) 0.1065(3) 0.0336(11) Uani 1 1 d .
H10A H 0.2633 0.7208 0.0549 0.040 Uiso 1 1 calc R
H10B H 0.4421 0.7037 0.0813 0.040 Uiso 1 1 calc R
C11 C 0.0818(6) 0.5945(3) 0.0714(3) 0.0396(12) Uani 1 1 d .
H11A H 0.0556 0.6548 0.0531 0.048 Uiso 1 1 calc R
H11B H -0.0143 0.5600 0.0255 0.048 Uiso 1 1 calc R
C12 C 0.2294(6) 0.5677(3) 0.0710(3) 0.0369(11) Uani 1 1 d .
H12A H 0.2514 0.5065 0.0856 0.044 Uiso 1 1 calc R
H12B H 0.2047 0.5774 0.0079 0.044 Uiso 1 1 calc R
C13 C 0.5622(6) 0.5073(3) 0.2578(3) 0.0301(10) Uani 1 1 d .
H13A H 0.4841 0.4598 0.2273 0.036 Uiso 1 1 calc R
H13B H 0.6736 0.4839 0.2905 0.036 Uiso 1 1 calc R
C14 C 0.5325(6) 0.5713(3) 0.1834(3) 0.0350(11) Uani 1 1 d .
H14A H 0.6232 0.6125 0.2122 0.042 Uiso 1 1 calc R
H14B H 0.5301 0.5411 0.1329 0.042 Uiso 1 1 calc R
O8 O 0.4777(5) 0.8407(2) 0.4304(3) 0.0584(11) Uani 1 1 d .
H8C H 0.4491 0.7881 0.4254 0.070 Uiso 1 1 d R
H8D H 0.3929 0.8720 0.3938 0.070 Uiso 1 1 d R
O9 O 0.1775(5) 0.9481(3) 0.3253(3) 0.0716(12) Uani 1 1 d .
H9C H 0.1468 0.9107 0.2812 0.086 Uiso 1 1 d R
H9D H 0.1502 0.9983 0.2999 0.086 Uiso 1 1 d R
O10 O 0.7919(4) 0.6455(2) 0.1181(3) 0.0547(10) Uani 1 1 d .
H10C H 0.7994 0.6955 0.1404 0.066 Uiso 1 1 d R
H10D H 0.7038 0.6415 0.0616 0.066 Uiso 1 1 d R

loop_
_atom_site_aniso_label
_atom_site_aniso_U_11
_atom_site_aniso_U_22
_atom_site_aniso_U_33
_atom_site_aniso_U_23
_atom_site_aniso_U_13
_atom_site_aniso_U_12
Zn1 0.0165(2) 0.0119(3) 0.0213(2) -0.00166(17) 0.0116(2) -0.00169(18)
Zn2 0.0227(3) 0.0176(3) 0.0255(3) 0.00135(19) 0.0158(2) -0.00036(19)
P1 0.0156(5) 0.0112(5) 0.0208(5) 0.0009(4) 0.0114(4) 0.0025(4)
O1 0.0129(13) 0.0233(16) 0.0246(14) 0.0008(12) 0.0095(12) 0.0030(11)
O2 0.0250(15) 0.0092(14) 0.0256(15) -0.0011(11) 0.0106(13) 0.0047(12)
O3 0.0281(15) 0.0135(14) 0.0356(16) 0.0007(12) 0.0240(14) -0.0003(12)
O4 0.0271(17) 0.064(2) 0.0279(17) 0.0159(16) 0.0160(15) 0.0051(16)
O5 0.0204(15) 0.0306(17) 0.0264(15) 0.0026(12) 0.0173(13) -0.0009(12)
O6 0.0408(18) 0.0186(16) 0.0397(18) 0.0020(13) 0.0251(16) 0.0075(14)
O7 0.0316(16) 0.0252(17) 0.0259(16) 0.0097(12) 0.0183(14) 0.0107(13)
N1 0.0283(19) 0.0188(19) 0.0274(19) 0.0016(15) 0.0164(16) 0.0012(15)
N2 0.0264(19) 0.022(2) 0.041(2) -0.0022(16) 0.0164(18) -0.0054(16)
N3 0.037(2) 0.020(2) 0.0292(19) -0.0003(16) 0.0188(17) -0.0036(17)
N4 0.0278(19) 0.027(2) 0.0261(18) 0.0051(15) 0.0171(16) 0.0039(16)
C1 0.0133(18) 0.013(2) 0.0203(19) -0.0009(15) 0.0087(16) 0.0014(15)
C2 0.0147(19) 0.010(2) 0.022(2) 0.0036(15) 0.0079(16) 0.0016(15)
C3 0.017(2) 0.021(2) 0.0173(19) 0.0003(16) 0.0082(17) -0.0011(17)
C4 0.0178(19) 0.015(2) 0.025(2) 0.0005(16) 0.0123(17) 0.0036(16)
C5 0.0168(19) 0.013(2) 0.0158(19) 0.0017(15) 0.0077(16) 0.0011(15)
C6 0.0187(19) 0.019(2) 0.0207(19) 0.0013(16) 0.0135(17) -0.0022(16)
C7 0.022(2) 0.020(2) 0.020(2) 0.0022(16) 0.0123(18) -0.0016(17)
C8 0.0143(19) 0.017(2) 0.024(2) 0.0047(16) 0.0098(17) 0.0001(16)
C9 0.032(2) 0.022(2) 0.041(3) 0.006(2) 0.021(2) -0.006(2)
C10 0.047(3) 0.029(3) 0.037(3) 0.008(2) 0.031(2) 0.001(2)
C11 0.027(2) 0.032(3) 0.038(3) -0.003(2) 0.006(2) 0.001(2)
C12 0.043(3) 0.031(3) 0.026(2) -0.006(2) 0.013(2) -0.003(2)
C13 0.032(2) 0.025(2) 0.037(2) 0.0024(19) 0.022(2) 0.0072(19)
C14 0.038(3) 0.038(3) 0.041(3) 0.006(2) 0.030(2) 0.011(2)
O8 0.074(3) 0.038(2) 0.055(2) -0.0079(18) 0.033(2) -0.019(2)
O9 0.073(3) 0.077(3) 0.063(3) -0.008(2) 0.037(2) -0.009(2)
O10 0.046(2) 0.051(3) 0.066(3) -0.0016(19) 0.032(2) 0.0118(18)

loop_
_atom_type_symbol
_atom_type_description
_atom_type_scat_dispersion_real
_atom_type_scat_dispersion_imag
_atom_type_scat_source
C C 0.0033 0.0016 'International Tables Vol C Tables 4.2.6.8 and 6.1.1.4'
H H 0.0000 0.0000 'International Tables Vol C Tables 4.2.6.8 and 6.1.1.4'
N N 0.0061 0.0033 'International Tables Vol C Tables 4.2.6.8 and 6.1.1.4'
O O 0.0106 0.0060 'International Tables Vol C Tables 4.2.6.8 and 6.1.1.4'
P P 0.1023 0.0942 'International Tables Vol C Tables 4.2.6.8 and 6.1.1.4'
Zn Zn 0.2839 1.4301 'International Tables Vol C Tables 4.2.6.8 and 6.1.1.4'

loop_
_geom_angle_atom_site_label_1
_geom_angle_atom_site_label_2
_geom_angle_atom_site_label_3
_geom_angle
_geom_angle_site_symmetry_1
_geom_angle_site_symmetry_3
O2 Zn1 O7 118.61(12) 3_666 4_676
O2 Zn1 O1 101.43(11) 3_666 .
O7 Zn1 O1 109.92(12) 4_676 .
O2 Zn1 O5 108.82(12) 3_666 1_655
O7 Zn1 O5 101.94(12) 4_676 1_655
O1 Zn1 O5 116.90(11) . 1_655
O3 Zn2 N2 108.38(13) . .
O3 Zn2 N4 98.06(12) . .
N2 Zn2 N4 113.83(15) . .
O3 Zn2 N3 92.51(12) . .
N2 Zn2 N3 112.72(14) . .
N4 Zn2 N3 125.66(14) . .
O3 Zn2 N1 169.22(12) . .
N2 Zn2 N1 81.81(14) . .
N4 Zn2 N1 80.41(13) . .
N3 Zn2 N1 79.99(13) . .
O2 P1 O3 110.89(16) . .
O2 P1 O1 114.33(15) . .
O3 P1 O1 111.53(16) . .
O2 P1 C1 105.94(16) . .
O3 P1 C1 105.86(16) . .
O1 P1 C1 107.71(16) . .
P1 O1 Zn1 128.79(17) . .
P1 O2 Zn1 132.87(16) . 3_666
P1 O3 Zn2 120.38(16) . .
C7 O5 Zn1 119.9(2) . 1_455
C8 O7 Zn1 123.1(3) . 4_475
C12 N1 C10 112.2(3) . .
C12 N1 C14 113.4(4) . .
C10 N1 C14 113.0(4) . .
C12 N1 Zn2 104.3(3) . .
C10 N1 Zn2 106.8(3) . .
C14 N1 Zn2 106.3(2) . .
C11 N2 Zn2 108.3(3) . .
C11 N2 H2A 102.6 . .
Zn2 N2 H2A 113.8 . .
C11 N2 H2B 108.9 . .
Zn2 N2 H2B 110.9 . .
H2A N2 H2B 112.0 . .
C9 N3 Zn2 108.6(3) . .
C9 N3 H3A 113.4 . .
Zn2 N3 H3A 101.7 . .
C9 N3 H3B 105.7 . .
Zn2 N3 H3B 115.9 . .
H3A N3 H3B 111.7 . .
C13 N4 Zn2 112.1(2) . .
C13 N4 H4A 108.5 . .
Zn2 N4 H4A 112.5 . .
C13 N4 H4B 112.9 . .
Zn2 N4 H4B 110.3 . .
H4A N4 H4B 99.8 . .
C2 C1 C6 118.9(3) . .
C2 C1 P1 122.9(3) . .
C6 C1 P1 118.2(3) . .
C1 C2 C3 121.5(4) . .
C1 C2 H2 119.3 . .
C3 C2 H2 119.3 . .
C2 C3 C4 118.7(4) . .
C2 C3 C7 120.6(4) . .
C4 C3 C7 120.6(4) . .
C5 C4 C3 120.3(4) . .
C5 C4 H4 119.9 . .
C3 C4 H4 119.9 . .
C6 C5 C4 119.6(3) . .
C6 C5 C8 118.6(3) . .
C4 C5 C8 121.7(3) . .
C5 C6 C1 120.9(3) . .
C5 C6 H6 119.5 . .
C1 C6 H6 119.5 . .
O4 C7 O5 126.3(4) . .
O4 C7 C3 118.1(4) . .
O5 C7 C3 115.6(3) . .
O6 C8 O7 125.6(4) . .
O6 C8 C5 120.1(4) . .
O7 C8 C5 114.3(3) . .
N3 C9 C10 110.5(3) . .
N3 C9 H9A 109.5 . .
C10 C9 H9A 109.5 . .
N3 C9 H9B 109.5 . .
C10 C9 H9B 109.5 . .
H9A C9 H9B 108.1 . .
N1 C10 C9 110.6(3) . .
N1 C10 H10A 109.5 . .
C9 C10 H10A 109.5 . .
N1 C10 H10B 109.5 . .
C9 C10 H10B 109.5 . .
H10A C10 H10B 108.1 . .
N2 C11 C12 109.5(4) . .
N2 C11 H11A 109.8 . .
C12 C11 H11A 109.8 . .
N2 C11 H11B 109.8 . .
C12 C11 H11B 109.8 . .
H11A C11 H11B 108.2 . .
N1 C12 C11 109.7(4) . .
N1 C12 H12A 109.7 . .
C11 C12 H12A 109.7 . .
N1 C12 H12B 109.7 . .
C11 C12 H12B 109.7 . .
H12A C12 H12B 108.2 . .
N4 C13 C14 109.9(4) . .
N4 C13 H13A 109.7 . .
C14 C13 H13A 109.7 . .
N4 C13 H13B 109.7 . .
C14 C13 H13B 109.7 . .
H13A C13 H13B 108.2 . .
N1 C14 C13 111.5(4) . .
N1 C14 H14A 109.3 . .
C13 C14 H14A 109.3 . .
N1 C14 H14B 109.3 . .
C13 C14 H14B 109.3 . .
H14A C14 H14B 108.0 . .
H8C O8 H8D 110.0 . .
H9C O9 H9D 108.5 . .
H10C O10 H10D 110.1 . .

loop_
_geom_bond_atom_site_label_1
_geom_bond_atom_site_label_2
_geom_bond_distance
_geom_bond_site_symmetry_2
Zn1 O2 1.924(3) 3_666
Zn1 O7 1.960(3) 4_676
Zn1 O1 1.970(3) .
Zn1 O5 1.980(3) 1_655
Zn2 O3 2.021(3) .
Zn2 N2 2.037(3) .
Zn2 N4 2.071(3) .
Zn2 N3 2.092(4) .
Zn2 N1 2.278(3) .
P1 O2 1.523(3) .
P1 O3 1.525(3) .
P1 O1 1.529(3) .
P1 C1 1.815(4) .
O2 Zn1 1.924(3) 3_666
O4 C7 1.227(5) .
O5 C7 1.270(5) .
O5 Zn1 1.980(3) 1_455
O6 C8 1.229(5) .
O7 C8 1.277(5) .
O7 Zn1 1.960(3) 4_475
N1 C12 1.461(5) .
N1 C10 1.471(5) .
N1 C14 1.471(5) .
N2 C11 1.462(6) .
N2 H2A 0.8977 .
N2 H2B 0.8988 .
N3 C9 1.461(5) .
N3 H3A 0.8982 .
N3 H3B 0.8978 .
N4 C13 1.495(5) .
N4 H4A 0.8990 .
N4 H4B 0.8967 .
C1 C2 1.389(5) .
C1 C6 1.392(5) .
C2 C3 1.396(5) .
C2 H2 0.9300 .
C3 C4 1.403(5) .
C3 C7 1.510(5) .
C4 C5 1.395(5) .
C4 H4 0.9300 .
C5 C6 1.392(5) .
C5 C8 1.513(5) .
C6 H6 0.9300 .
C9 C10 1.498(6) .
C9 H9A 0.9700 .
C9 H9B 0.9700 .
C10 H10A 0.9700 .
C10 H10B 0.9700 .
C11 C12 1.518(7) .
C11 H11A 0.9700 .
C11 H11B 0.9700 .
C12 H12A 0.9700 .
C12 H12B 0.9700 .
C13 C14 1.499(6) .
C13 H13A 0.9700 .
C13 H13B 0.9700 .
C14 H14A 0.9700 .
C14 H14B 0.9700 .
O8 H8C 0.8491 .
O8 H8D 0.8484 .
O9 H9C 0.8541 .
O9 H9D 0.8541 .
O10 H10C 0.8462 .
O10 H10D 0.8498 .
